data_9010730
loop_
_publ_author_name
'Brigatti, M. F.'
'Caprilli, E.'
'Funiciello, R.'
'Giordano, G.'
'Mottana, A.'
'Poppi, L.'

_publ_section_title
;
 Crystal chemisty of ferroan phlogopites from the Albano maar lake
 (Colli Albani volcano, central Italy)
 Locality: Colli Albani volcano, central Italy
 Sample: AA4
;
_journal_name_full 'European Journal of Mineralogy'
_journal_page_first 611
_journal_page_last 621
_journal_volume 17
_journal_year 2005
_chemical_formula_sum 'Al1.337 Ba0.017 Ca0.001 Fe0.471 K0.984 Mg2.334 Mn0.003 O12 Si2.72 Ti0.135'
_chemical_name_mineral Phlogopite
_space_group_IT_number 12
_symmetry_space_group_name_Hall '-C 2y'
_symmetry_space_group_name_H-M 'C 1 2/m 1'
_cell_angle_alpha 90
_cell_angle_beta 99.98
_cell_angle_gamma 90
_cell_formula_units_Z 2
_cell_length_a 5.3288
_cell_length_b 9.227
_cell_length_c 10.246
_cell_volume 496.161
_exptl_crystal_density_diffrn 2.911
_cod_original_formula_sum 'Ca.001 Ba.017 K.984 Al1.337 Ti.135 Fe.471 Mg2.334 Mn.003 Si2.72 O12'
_cod_database_code 9010730

loop_
_symmetry_equiv_pos_as_xyz
x,y,z
1/2+x,1/2+y,z
x,-y,z
1/2+x,1/2-y,z
-x,y,-z
1/2-x,1/2+y,-z
-x,-y,-z
1/2-x,1/2-y,-z

loop_
_atom_site_aniso_label
_atom_site_aniso_U_11
_atom_site_aniso_U_22
_atom_site_aniso_U_33
_atom_site_aniso_U_12
_atom_site_aniso_U_13
_atom_site_aniso_U_23
CaA 0.02749 0.02976 0.02786 0.00000 0.00483 0.00000
BaA 0.02749 0.02976 0.02786 0.00000 0.00483 0.00000
KA 0.02749 0.02976 0.02786 0.00000 0.00483 0.00000
AlM1 0.00530 0.00690 0.01238 0.00000 0.00349 0.00000
TiM1 0.00530 0.00690 0.01238 0.00000 0.00349 0.00000
Fe2+M1 0.00530 0.00690 0.01238 0.00000 0.00349 0.00000
MgM1 0.00530 0.00690 0.01238 0.00000 0.00349 0.00000
MnM1 0.00530 0.00690 0.01238 0.00000 0.00349 0.00000
AlM2 0.00335 0.01121 0.01032 0.00000 0.00134 0.00000
TiM2 0.00335 0.01121 0.01032 0.00000 0.00134 0.00000
Fe2+M2 0.00335 0.01121 0.01032 0.00000 0.00134 0.00000
MgM2 0.00335 0.01121 0.01032 0.00000 0.00134 0.00000
MnM2 0.00335 0.01121 0.01032 0.00000 0.00134 0.00000
SiT 0.00447 0.00690 0.00825 0.00000 0.00134 0.00000
AlT 0.00447 0.00690 0.00825 0.00000 0.00134 0.00000
O1 0.01660 0.01466 0.01341 0.00000 -0.00268 0.00000
O2 0.01256 0.01941 0.01290 -0.00417 0.00429 -0.00283
O3 0.00740 0.00949 0.00980 -0.00025 0.00188 0.00094
O4 0.00572 0.00949 0.01032 0.00000 0.00241 0.00000

loop_
_atom_site_label
_atom_site_fract_x
_atom_site_fract_y
_atom_site_fract_z
_atom_site_occupancy
_atom_site_U_iso_or_equiv
_atom_site_type_symbol
_atom_site_attached_hydrogens
CaA 0.00000 0.50000 0.00000 0.00100 0.02837 Ca 0
BaA 0.00000 0.50000 0.00000 0.01700 0.02837 Ba 0
KA 0.00000 0.50000 0.00000 0.98400 0.02837 K 0
AlM1 0.00000 0.00000 0.50000 0.01900 0.00798 Al 0
TiM1 0.00000 0.00000 0.50000 0.04500 0.00798 Ti 0
Fe2+M1 0.00000 0.00000 0.50000 0.15700 0.00798 Fe 0
MgM1 0.00000 0.00000 0.50000 0.77800 0.00798 Mg 0
MnM1 0.00000 0.00000 0.50000 0.00100 0.00798 Mn 0
AlM2 0.00000 0.33560 0.50000 0.01900 0.00823 Al 0
TiM2 0.00000 0.33560 0.50000 0.04500 0.00823 Ti 0
Fe2+M2 0.00000 0.33560 0.50000 0.15700 0.00823 Fe 0
MgM2 0.00000 0.33560 0.50000 0.77800 0.00823 Mg 0
MnM2 0.00000 0.33560 0.50000 0.00100 0.00823 Mn 0
SiT 0.07541 0.16680 0.22670 0.68000 0.00646 Si 0
AlT 0.07541 0.16680 0.22670 0.32000 0.00646 Al 0
O1 0.00880 0.00000 0.17010 1.00000 0.01545 O 0
O2 0.33010 0.22660 0.16940 1.00000 0.01469 O 0
O3 0.13060 0.16740 0.39170 1.00000 0.00887 O 0
O4 0.13210 0.50000 0.39920 1.00000 0.00836 O 0

loop_
_cod_changelog_entry_id
_cod_changelog_entry_author
_cod_changelog_entry_date
_cod_changelog_entry_text
1
;cod-tools version 3.8.0
Id: cif_guess_AMCSD_atom_types 9581 2023-05-17 12:35:41Z saulius
;
2023-05-23T09:23:06+03:00
;Derived atom types and hydrogen counts
from atom names that follow the AMCSD naming convention
(Wat == water, O-H == hydroxyl).
;

_cod_duplicate_entry 9005735
